data_7235587
loop_
_publ_author_name
'Heaviside, Elizabeth A.'
'Moloney, Mark G.'
'Thompson, Amber L.'

_publ_section_title
;
 Diastereoselective intramolecular aldol ring closures of threonine
 derivatives leading to densely functionalised pyroglutamates related to
 oxazolomycin
;
_journal_issue 31
_journal_name_full 'RSC Adv.'
_journal_page_first 16233
_journal_paper_doi 10.1039/C4RA01967A
_journal_volume 4
_journal_year 2014
_chemical_absolute_configuration ad
_chemical_formula_moiety 'C15 H25 N1 O6'
_chemical_formula_sum 'C15 H25 N O6'
_chemical_formula_weight 315.37
_space_group_IT_number 4
_space_group_name_Hall 'P 2yb'
_space_group_name_H-M_alt 'P 1 21 1'
_symmetry_cell_setting monoclinic
_symmetry_space_group_name_Hall 'P 2yb'
_symmetry_space_group_name_H-M 'P 1 21 1'
_atom_sites_solution_hydrogens geom
_atom_sites_solution_primary direct
_audit_creation_date 11-02-14
_audit_creation_method CRYSTALS_ver_14.18
_cell_angle_alpha 90
_cell_angle_beta 112.5315(14)
_cell_angle_gamma 90
_cell_formula_units_Z 2
_cell_length_a 9.3781(1)
_cell_length_b 8.1224(1)
_cell_length_c 11.7374(1)
_cell_measurement_reflns_used 41391
_cell_measurement_temperature 150
_cell_measurement_theta_max 76
_cell_measurement_theta_min 4
_cell_volume 825.824(17)
_computing_cell_refinement 'CrysAlis, (Oxford Diffraction, 2002)'
_computing_data_collection 'SuperNova, (Oxford Diffraction, 2010)'
_computing_data_reduction 'CrysAlis, (Oxford Diffraction, 2002)'
_computing_molecular_graphics 'CAMERON (Watkin et al., 1996)'
_computing_publication_material 'CRYSTALS (Betteridge et al., 2003)'
_computing_structure_refinement 'CRYSTALS (Betteridge et al., 2003)'
_computing_structure_solution 'SIR92 (Altomare et al., 1994)'
_diffrn_ambient_temperature 150
_diffrn_measured_fraction_theta_full 0.998
_diffrn_measured_fraction_theta_max 0.998
_diffrn_measurement_device Area
_diffrn_measurement_device_type 'Oxford Diffraction SuperNova'
_diffrn_measurement_method \w
_diffrn_radiation_monochromator graphite
_diffrn_radiation_type 'Cu K\a'
_diffrn_radiation_wavelength 1.54180
_diffrn_reflns_av_R_equivalents 0.048
_diffrn_reflns_limit_h_max 11
_diffrn_reflns_limit_h_min -11
_diffrn_reflns_limit_k_max 10
_diffrn_reflns_limit_k_min -10
_diffrn_reflns_limit_l_max 14
_diffrn_reflns_limit_l_min -14
_diffrn_reflns_number 48681
_diffrn_reflns_theta_full 76.179
_diffrn_reflns_theta_max 76.179
_diffrn_reflns_theta_min 4.078
_diffrn_standards_number 0
_exptl_absorpt_coefficient_mu 0.814
_exptl_absorpt_correction_T_max 0.93
_exptl_absorpt_correction_T_min 0.74
_exptl_absorpt_correction_type multi-scan
_exptl_absorpt_process_details
;
CrysAlisPro, Oxford Diffraction Ltd., (Oxford Diffraction, 2002)
Empirical absorption correction using spherical harmonics,
implemented in SCALE3 ABSPACK scaling algorithm.
;
_exptl_crystal_colour clear_pale_colourless
_exptl_crystal_density_diffrn 1.268
_exptl_crystal_density_meas ?
_exptl_crystal_density_method 'not measured'
_exptl_crystal_description block
_exptl_crystal_F_000 340
_exptl_crystal_size_max 0.190
_exptl_crystal_size_mid 0.170
_exptl_crystal_size_min 0.090
_refine_diff_density_max 0.17
_refine_diff_density_min -0.13
_refine_ls_abs_structure_details 'Flack (1983), 1591 Friedel-pairs'
_refine_ls_abs_structure_Flack -0.04(12)
_refine_ls_extinction_method None
_refine_ls_goodness_of_fit_ref 1.0050
_refine_ls_hydrogen_treatment none
_refine_ls_matrix_type full
_refine_ls_number_parameters 200
_refine_ls_number_reflns 3443
_refine_ls_number_restraints 1
_refine_ls_R_factor_all 0.0330
_refine_ls_R_factor_gt 0.0326
_refine_ls_shift/su_max 0.0002414
_refine_ls_shift/su_mean 0.0000632
_refine_ls_structure_factor_coef Fsqd
_refine_ls_weighting_details
;
 Method= Modified Sheldrick 
 w=1/[\s^2^(F^2^) + ( 0.07P)^2^ + 0.11P] 
 ,where P=(max(Fo^2^,0) + 2Fc^2^)/3 
;
_refine_ls_weighting_scheme calc
_refine_ls_wR_factor_all 0.0902
_refine_ls_wR_factor_gt 0.0896
_refine_ls_wR_factor_ref 0.0902
_reflns_limit_h_max 10
_reflns_limit_h_min -11
_reflns_limit_k_max 10
_reflns_limit_k_min -10
_reflns_limit_l_max 14
_reflns_limit_l_min 0
_reflns_number_gt 3390
_reflns_number_total 3443
_reflns_threshold_expression I>2.0\s(I)
_oxford_diffrn_Wilson_B_factor 2.23
_oxford_diffrn_Wilson_scale 0.01
_oxford_refine_ls_r_factor_ref 0.0330
_oxford_refine_ls_scale 13.441
_oxford_reflns_number_all 3443
_oxford_reflns_threshold_expression_ref I>-3.0\s(I)
_oxford_structure_analysis_title 6298
_cod_data_source_file c4ra01967a2.cif
_cod_data_source_block 6298
_cod_depositor_comments
;
The following automatic conversions were performed:

data item '_atom_sites_solution_primary' value 'Direct' was changed
to 'direct' in accordance with the
/home/saulius/struct/COD-crude-data/automatic-downloads/DataCite-retrospective/RSC/depositions/lib/dictionaries/cif_core.dic
dictionary named 'cif_core.dic' version 2.4.2 last updated on
2011-04-26.

data item '_symmetry_cell_setting' value 'Monoclinic' was changed to
'monoclinic' in accordance with the
/home/saulius/struct/COD-crude-data/automatic-downloads/DataCite-retrospective/RSC/depositions/lib/dictionaries/cif_core.dic
dictionary named 'cif_core.dic' version 2.4.2 last updated on
2011-04-26.

data item '_exptl_crystal_density_meas' value 'not measured' was
changed to '?' -- the value is perceived as not measured.

Automatic conversion script
Id: cif_fix_values 6909 2019-04-08 15:41:33Z antanas 
;
_cod_original_sg_symbol_H-M 'P 1 21 1 '
_cod_original_formula_sum 'C15 H25 N1 O6'
_cod_database_code 7235587

loop_
_symmetry_equiv_pos_as_xyz
x,y,z
-x,y+1/2,-z

loop_
_atom_site_label
_atom_site_type_symbol
_atom_site_fract_x
_atom_site_fract_y
_atom_site_fract_z
_atom_site_U_iso_or_equiv
_atom_site_occupancy
_atom_site_adp_type
_atom_site_refinement_flags_posn
N1 N 0.4862 0.6758 0.2588 0.0190 1.0000 Uani .
C2 C 0.5736 0.8298 0.2937 0.0202 1.0000 Uani .
O3 O 0.4766 0.9336 0.3320 0.0216 1.0000 Uani .
C4 C 0.3183 0.8849 0.2705 0.0192 1.0000 Uani .
C5 C 0.3275 0.6968 0.2496 0.0177 1.0000 Uani .
C6 C 0.3173 0.5688 0.3463 0.0181 1.0000 Uani .
C7 C 0.4210 0.4304 0.3316 0.0216 1.0000 Uani .
C8 C 0.5495 0.5290 0.3155 0.0229 1.0000 Uani .
C9 C 0.6204 0.9050 0.1932 0.0259 1.0000 Uani .
C10 C 0.7362 0.7864 0.1738 0.0350 1.0000 Uani .
C11 C 0.7009 1.0686 0.2417 0.0448 1.0000 Uani .
C12 C 0.4843 0.9302 0.0709 0.0372 1.0000 Uani .
C13 C 0.2236 0.9464 0.3411 0.0244 1.0000 Uani .
C14 C 0.2138 0.6451 0.1209 0.0202 1.0000 Uani .
O15 O 0.2388 0.5401 0.0589 0.0296 1.0000 Uani .
O16 O 0.0801 0.7266 0.0882 0.0258 1.0000 Uani .
C17 C -0.0380 0.6751 -0.0273 0.0365 1.0000 Uani .
C18 C 0.1555 0.5144 0.3298 0.0222 1.0000 Uani .
O19 O 0.1720 0.3864 0.4152 0.0290 1.0000 Uani .
C20 C 0.0288 0.3362 0.4171 0.0417 1.0000 Uani .
O21 O 0.6845 0.4928 0.3486 0.0316 1.0000 Uani .
O22 O 0.3929 0.6431 0.4635 0.0216 1.0000 Uani .
H21 H 0.6666 0.8046 0.3661 0.0236 1.0000 Uiso R
H41 H 0.2784 0.9344 0.1878 0.0225 1.0000 Uiso R
H71 H 0.4595 0.3603 0.4040 0.0263 1.0000 Uiso R
H72 H 0.3659 0.3603 0.2612 0.0275 1.0000 Uiso R
H102 H 0.7725 0.8333 0.1141 0.0529 1.0000 Uiso R
H101 H 0.8239 0.7679 0.2481 0.0519 1.0000 Uiso R
H103 H 0.6861 0.6804 0.1430 0.0540 1.0000 Uiso R
H112 H 0.7409 1.1145 0.1834 0.0682 1.0000 Uiso R
H111 H 0.7882 1.0532 0.3193 0.0678 1.0000 Uiso R
H113 H 0.6299 1.1461 0.2538 0.0653 1.0000 Uiso R
H122 H 0.5222 0.9623 0.0097 0.0547 1.0000 Uiso R
H121 H 0.4137 1.0148 0.0776 0.0544 1.0000 Uiso R
H123 H 0.4269 0.8324 0.0457 0.0562 1.0000 Uiso R
H132 H 0.1149 0.9234 0.2947 0.0356 1.0000 Uiso R
H131 H 0.2363 1.0641 0.3532 0.0374 1.0000 Uiso R
H133 H 0.2596 0.8959 0.4226 0.0351 1.0000 Uiso R
H172 H -0.1303 0.7380 -0.0372 0.0554 1.0000 Uiso R
H171 H -0.0031 0.6895 -0.0938 0.0559 1.0000 Uiso R
H173 H -0.0621 0.5607 -0.0221 0.0557 1.0000 Uiso R
H182 H 0.0987 0.6064 0.3456 0.0287 1.0000 Uiso R
H181 H 0.0976 0.4703 0.2434 0.0259 1.0000 Uiso R
H201 H 0.0476 0.2438 0.4748 0.0608 1.0000 Uiso R
H203 H -0.0198 0.4256 0.4446 0.0631 1.0000 Uiso R
H202 H -0.0416 0.3033 0.3349 0.0611 1.0000 Uiso R
H221 H 0.4263 0.5710 0.5196 0.0330 1.0000 Uiso R

loop_
_atom_site_aniso_label
_atom_site_aniso_U_11
_atom_site_aniso_U_22
_atom_site_aniso_U_33
_atom_site_aniso_U_23
_atom_site_aniso_U_13
_atom_site_aniso_U_12
N1 0.0151 0.0169 0.0237 0.0009 0.0060 -0.0003
C2 0.0170 0.0208 0.0212 -0.0011 0.0054 -0.0027
O3 0.0196 0.0203 0.0226 -0.0042 0.0057 -0.0032
C4 0.0181 0.0161 0.0204 -0.0007 0.0042 0.0000
C5 0.0165 0.0154 0.0197 -0.0001 0.0054 0.0008
C6 0.0164 0.0155 0.0200 0.0008 0.0042 0.0002
C7 0.0195 0.0161 0.0280 0.0022 0.0077 0.0027
C8 0.0214 0.0214 0.0254 0.0013 0.0084 0.0025
C9 0.0255 0.0258 0.0281 0.0004 0.0122 -0.0053
C10 0.0319 0.0414 0.0393 0.0063 0.0220 0.0037
C11 0.0568 0.0363 0.0495 -0.0059 0.0294 -0.0236
C12 0.0331 0.0489 0.0303 0.0133 0.0131 -0.0001
C13 0.0231 0.0201 0.0291 -0.0035 0.0089 0.0028
C14 0.0189 0.0190 0.0210 0.0002 0.0058 -0.0007
O15 0.0269 0.0314 0.0278 -0.0106 0.0073 0.0017
O16 0.0191 0.0248 0.0249 -0.0044 -0.0010 0.0031
C17 0.0266 0.0342 0.0320 -0.0077 -0.0075 0.0039
C18 0.0181 0.0210 0.0255 0.0028 0.0063 -0.0005
O19 0.0208 0.0276 0.0377 0.0100 0.0104 -0.0016
C20 0.0269 0.0460 0.0510 0.0113 0.0136 -0.0096
O21 0.0203 0.0324 0.0428 0.0096 0.0128 0.0089
O22 0.0218 0.0201 0.0185 0.0013 0.0027 -0.0017

loop_
_atom_type_symbol
_atom_type_scat_dispersion_real
_atom_type_scat_dispersion_imag
_atom_type_scat_Cromer_Mann_a1
_atom_type_scat_Cromer_Mann_b1
_atom_type_scat_Cromer_Mann_a2
_atom_type_scat_Cromer_Mann_b2
_atom_type_scat_Cromer_Mann_a3
_atom_type_scat_Cromer_Mann_b3
_atom_type_scat_Cromer_Mann_a4
_atom_type_scat_Cromer_Mann_b4
_atom_type_scat_Cromer_Mann_c
_atom_type_scat_source
C 0.0181 0.0091 2.3100 20.8439 1.0200 10.2075 1.5886 0.5687 0.8650 51.6512 0.2156 'International Tables Vol C 4.2.6.8 and 6.1.1.4'
H 0.0000 0.0000 0.4930 10.5109 0.3229 26.1257 0.1402 3.1424 0.0408 57.7998 0.0030 'International Tables Vol C 4.2.6.8 and 6.1.1.4'
N 0.0311 0.0180 12.2126 0.0057 3.1322 9.8933 2.0125 28.9975 1.1663 0.5826 -11.5290 'International Tables Vol C 4.2.6.8 and 6.1.1.4'
O 0.0492 0.0322 3.0485 13.2771 2.2868 5.7011 1.5463 0.3239 0.8670 32.9089 0.2508 'International Tables Vol C 4.2.6.8 and 6.1.1.4'

loop_
_geom_angle_atom_site_label_1
_geom_angle_atom_site_label_2
_geom_angle_atom_site_label_3
_geom_angle
_geom_angle_publ_flag
C2 N1 C5 111.481 yes
C2 N1 C8 120.668 yes
C5 N1 C8 111.982 yes
N1 C2 O3 103.590 yes
N1 C2 C9 114.766 yes
O3 C2 C9 114.216 yes
N1 C2 H21 106.3 no
O3 C2 H21 108.3 no
C9 C2 H21 109.2 no
C2 O3 C4 109.827 yes
O3 C4 C5 103.944 yes
O3 C4 C13 110.176 yes
C5 C4 C13 119.379 yes
O3 C4 H41 108.3 no
C5 C4 H41 105.6 no
C13 C4 H41 108.9 no
C4 C5 N1 102.690 yes
C4 C5 C6 120.954 yes
N1 C5 C6 102.225 yes
C4 C5 C14 111.383 yes
N1 C5 C14 110.174 yes
C6 C5 C14 108.536 yes
C5 C6 C7 100.761 yes
C5 C6 C18 115.794 yes
C7 C6 C18 114.644 yes
C5 C6 O22 105.826 yes
C7 C6 O22 108.463 yes
C18 C6 O22 110.546 yes
C6 C7 C8 101.240 yes
C6 C7 H71 111.7 no
C8 C7 H71 111.9 no
C6 C7 H72 111.7 no
C8 C7 H72 113.0 no
H71 C7 H72 107.4 no
C7 C8 N1 107.417 yes
C7 C8 O21 127.953 yes
N1 C8 O21 124.583 yes
C2 C9 C10 106.968 yes
C2 C9 C11 107.782 yes
C10 C9 C11 108.992 yes
C2 C9 C12 113.212 yes
C10 C9 C12 109.232 yes
C11 C9 C12 110.521 yes
C9 C10 H102 109.0 no
C9 C10 H101 112.0 no
H102 C10 H101 107.8 no
C9 C10 H103 109.8 no
H102 C10 H103 109.3 no
H101 C10 H103 108.8 no
C9 C11 H112 109.9 no
C9 C11 H111 110.9 no
H112 C11 H111 107.2 no
C9 C11 H113 110.6 no
H112 C11 H113 109.1 no
H111 C11 H113 109.1 no
C9 C12 H122 109.1 no
C9 C12 H121 111.5 no
H122 C12 H121 109.1 no
C9 C12 H123 110.8 no
H122 C12 H123 109.1 no
H121 C12 H123 107.1 no
C4 C13 H132 109.9 no
C4 C13 H131 110.0 no
H132 C13 H131 108.4 no
C4 C13 H133 110.1 no
H132 C13 H133 111.3 no
H131 C13 H133 107.1 no
C5 C14 O15 124.536 yes
C5 C14 O16 111.579 yes
O15 C14 O16 123.825 yes
C14 O16 C17 115.015 yes
O16 C17 H172 106.7 no
O16 C17 H171 110.4 no
H172 C17 H171 113.8 no
O16 C17 H173 109.4 no
H172 C17 H173 107.2 no
H171 C17 H173 109.2 no
C6 C18 O19 106.934 yes
C6 C18 H182 110.1 no
O19 C18 H182 110.4 no
C6 C18 H181 110.8 no
O19 C18 H181 108.7 no
H182 C18 H181 109.8 no
C18 O19 C20 112.207 yes
O19 C20 H201 108.1 no
O19 C20 H203 111.0 no
H201 C20 H203 108.9 no
O19 C20 H202 110.5 no
H201 C20 H202 110.4 no
H203 C20 H202 107.9 no
C6 O22 H221 111.0 no

loop_
_geom_bond_atom_site_label_1
_geom_bond_atom_site_label_2
_geom_bond_distance
_geom_bond_publ_flag
N1 C2 1.466 yes
N1 C5 1.460 yes
N1 C8 1.384 yes
C2 O3 1.433 yes
C2 C9 1.534 yes
C2 H21 0.978 no
O3 C4 1.435 yes
C4 C5 1.555 yes
C4 C13 1.513 yes
C4 H41 0.983 no
C5 C6 1.570 yes
C5 C14 1.536 yes
C6 C7 1.539 yes
C6 C18 1.520 yes
C6 O22 1.419 yes
C7 C8 1.518 yes
C7 H71 0.970 no
C7 H72 0.973 no
C8 O21 1.209 yes
C9 C10 1.533 yes
C9 C11 1.526 yes
C9 C12 1.525 yes
C10 H102 0.966 no
C10 H101 0.954 no
C10 H103 0.981 no
C11 H112 0.972 no
C11 H111 0.971 no
C11 H113 0.965 no
C12 H122 0.951 no
C12 H121 0.979 no
C12 H123 0.941 no
C13 H132 0.972 no
C13 H131 0.967 no
C13 H133 0.974 no
C14 O15 1.201 yes
C14 O16 1.338 yes
O16 C17 1.446 yes
C17 H172 0.973 no
C17 H171 0.962 no
C17 H173 0.964 no
C18 O19 1.411 yes
C18 H182 0.975 no
C18 H181 1.015 no
O19 C20 1.412 yes
C20 H201 0.981 no
C20 H203 0.975 no
C20 H202 0.974 no
O22 H221 0.847 no

loop_
_geom_hbond_atom_site_label_D
_geom_hbond_site_symmetry_D
_geom_hbond_atom_site_label_H
_geom_hbond_atom_site_label_A
_geom_hbond_site_symmetry_A
_geom_hbond_angle_DHA
_geom_hbond_distance_DH
_geom_hbond_distance_HA
_geom_hbond_distance_DA
_geom_hbond_publ_flag
C2 0_555 H21 O19 0_656 145 0.98 2.52 3.366(2) yes
C7 0_555 H71 O22 0_646 158 0.97 2.41 3.325(2) yes
C13 0_555 H133 O22 0_555 122 0.97 2.36 2.984(2) yes
O22 0_555 H221 O3 2_646 170 0.85 1.97 2.812(2) yes
